data_2211416
loop_
_publ_author_name
'Bo Liu'
'Shi Zhou'
'Chuan-Bi Li'
'Hong-Gang Zhang'

_publ_section_title
;
 Poly[bis(imidazolium)
 hexahydroxooctadecaoxodisodiohexamolybdonickelate dihydrate]
;
_journal_coeditor_code HB2183
_journal_issue 12
_journal_name_full 'Acta Crystallographica Section E'
_journal_page_first m3188
_journal_page_last m3190
_journal_paper_doi 10.1107/S1600536806045168
_journal_volume 62
_journal_year 2006
_chemical_formula_iupac '(C3 H5 N2)2 [Ni Na2 Mo6 O18 (O H)6], 2H2 O'
_chemical_formula_moiety 'H6 Mo6 Na2 Ni O24, 2(C3 H5 N2), 2(H2 O)'
_chemical_formula_sum 'C6 H20 Mo6 N4 Na2 Ni O26'
_chemical_formula_weight 1244.57
_chemical_name_systematic
;
Poly[bis(imidazolium) hexahydroxooctadecaoxodisodiohexamolybdonickelate
dihydrate]
;
_space_group_IT_number 14
_symmetry_cell_setting monoclinic
_symmetry_space_group_name_Hall '-P 2ybc'
_symmetry_space_group_name_H-M 'P 1 21/c 1'
_atom_sites_solution_hydrogens geom
_atom_sites_solution_primary direct
_atom_sites_solution_secondary difmap
_audit_creation_method SHELXL-97
_cell_angle_alpha 90.00
_cell_angle_beta 102.8740(10)
_cell_angle_gamma 90.00
_cell_formula_units_Z 2
_cell_length_a 7.1305(7)
_cell_length_b 14.0039(14)
_cell_length_c 14.7479(15)
_cell_measurement_reflns_used 6347
_cell_measurement_temperature 296(2)
_cell_measurement_theta_max 26.05
_cell_measurement_theta_min 1.80
_cell_volume 1435.6(2)
_computing_cell_refinement 'SAINT (Bruker, 2002)'
_computing_data_collection 'SMART (Bruker, 2002)'
_computing_data_reduction SAINT
_computing_molecular_graphics 'DIAMOND (Brandenburg, 1999)'
_computing_publication_material SHELXTL
_computing_structure_refinement SHELXTL
_computing_structure_solution 'SHELXTL (Bruker, 1997)'
_diffrn_ambient_temperature 296(2)
_diffrn_measured_fraction_theta_full 0.996
_diffrn_measured_fraction_theta_max 0.996
_diffrn_measurement_device_type 'Bruker SMART APEX-II CCD'
_diffrn_measurement_method 'not measured'
_diffrn_radiation_monochromator graphite
_diffrn_radiation_source 'fine-focus sealed tube'
_diffrn_radiation_type MoK\a
_diffrn_radiation_wavelength 0.71073
_diffrn_reflns_av_R_equivalents 0.0285
_diffrn_reflns_av_sigmaI/netI 0.0314
_diffrn_reflns_limit_h_max 8
_diffrn_reflns_limit_h_min -8
_diffrn_reflns_limit_k_max 17
_diffrn_reflns_limit_k_min -15
_diffrn_reflns_limit_l_max 15
_diffrn_reflns_limit_l_min -18
_diffrn_reflns_number 7331
_diffrn_reflns_theta_full 26.00
_diffrn_reflns_theta_max 26.00
_diffrn_reflns_theta_min 2.03
_exptl_absorpt_coefficient_mu 3.317
_exptl_absorpt_correction_T_max 0.630
_exptl_absorpt_correction_T_min 0.445
_exptl_absorpt_correction_type multi-scan
_exptl_absorpt_process_details '(SADABS; Bruker, 2002)'
_exptl_crystal_colour green
_exptl_crystal_density_diffrn 2.879
_exptl_crystal_density_method 'not measured'
_exptl_crystal_description prism
_exptl_crystal_F_000 1188
_exptl_crystal_size_max 0.25
_exptl_crystal_size_mid 0.21
_exptl_crystal_size_min 0.14
_refine_diff_density_max 0.796
_refine_diff_density_min -0.922
_refine_ls_extinction_coef 0.0231(5)
_refine_ls_extinction_expression Fc^*^=kFc[1+0.001xFc^2^\l^3^/sin(2\q)]^-1/4^
_refine_ls_extinction_method SHELXL97
_refine_ls_goodness_of_fit_ref 1.010
_refine_ls_hydrogen_treatment constr
_refine_ls_matrix_type full
_refine_ls_number_parameters 206
_refine_ls_number_reflns 2814
_refine_ls_number_restraints 0
_refine_ls_restrained_S_all 1.010
_refine_ls_R_factor_all 0.0299
_refine_ls_R_factor_gt 0.0283
_refine_ls_shift/su_max 0.000
_refine_ls_shift/su_mean 0.000
_refine_ls_structure_factor_coef Fsqd
_refine_ls_weighting_details 'calc w=1/[\s^2^(Fo^2^)+(0.0206P)^2^+9.957P] where P=(Fo^2^+2Fc^2^)/3'
_refine_ls_weighting_scheme calc
_refine_ls_wR_factor_gt 0.0686
_refine_ls_wR_factor_ref 0.0694
_reflns_number_gt 2703
_reflns_number_total 2814
_reflns_threshold_expression I>2\s(I)
_cod_data_source_file hb2183.cif
_cod_data_source_block I
_cod_original_sg_symbol_H-M 'P 21/c'
_cod_database_code 2211416
_cod_database_fobs_code 2211416

loop_
_symmetry_equiv_pos_as_xyz
'x, y, z'
'-x, y+1/2, -z+1/2'
'-x, -y, -z'
'x, -y-1/2, z-1/2'

loop_
_atom_site_type_symbol
_atom_site_label
_atom_site_fract_x
_atom_site_fract_y
_atom_site_fract_z
_atom_site_U_iso_or_equiv
_atom_site_adp_type
_atom_site_calc_flag
_atom_site_refinement_flags
_atom_site_occupancy
Ni Ni 0.0000 0.5000 0.5000 0.01257(17) Uani d S 1
Mo Mo1 0.07365(5) 0.67175(3) 0.65600(3) 0.01292(12) Uani d . 1
Mo Mo2 0.36732(5) 0.48311(3) 0.68195(3) 0.01291(13) Uani d . 1
Mo Mo3 0.29397(5) 0.31256(3) 0.52397(2) 0.01282(13) Uani d . 1
Na Na1 0.3929(3) 0.22653(13) 0.77766(13) 0.0206(4) Uani d . 1
O O1 -0.2235(4) 0.4171(2) 0.4324(2) 0.0135(6) Uani d . 1
H H1 -0.2906 0.3879 0.4591 0.016 Uiso d R 1
O O2 0.1519(4) 0.4263(2) 0.4211(2) 0.0139(6) Uani d . 1
H H2 0.2213 0.4645 0.3962 0.017 Uiso d R 1
O O3 -0.1214(4) 0.5968(2) 0.4025(2) 0.0130(6) Uani d . 1
H H3 -0.0284 0.6244 0.3779 0.016 Uiso d R 1
O O4 0.4567(4) 0.4169(2) 0.5843(2) 0.0161(6) Uani d . 1
O O5 0.4354(5) 0.2801(2) 0.4485(2) 0.0219(7) Uani d . 1
O O6 0.2697(4) 0.7470(2) 0.6856(2) 0.0185(6) Uani d . 1
O O7 0.3416(5) 0.2294(2) 0.6111(2) 0.0223(7) Uani d . 1
O O8 0.4016(5) 0.3987(2) 0.7687(2) 0.0223(7) Uani d . 1
O O9 0.1722(4) 0.5572(2) 0.7252(2) 0.0162(6) Uani d . 1
O O10 -0.0700(5) 0.7060(2) 0.7285(2) 0.0224(7) Uani d . 1
O O11 0.5614(5) 0.5578(2) 0.7125(2) 0.0216(7) Uani d . 1
O O12 -0.0467(4) 0.7347(2) 0.5427(2) 0.0162(6) Uani d . 1
O O13w 0.1901(5) 0.6633(3) 0.3528(3) 0.0428(11) Uani d . 1
H H1w 0.1983 0.7034 0.3108 0.051 Uiso d R 1
H H2w 0.2604 0.6143 0.3480 0.051 Uiso d R 1
N N1 0.7968(7) 0.0464(3) 0.5884(3) 0.0298(10) Uani d . 1
H H1n 0.8266 0.0457 0.6482 0.036 Uiso calc R 1
N N2 0.7288(8) 0.0959(4) 0.4490(3) 0.0402(12) Uani d . 1
H H2n 0.7070 0.1336 0.4017 0.048 Uiso calc R 1
C C1 0.7723(9) 0.1226(4) 0.5367(4) 0.0365(13) Uani d . 1
H H1a 0.7837 0.1852 0.5581 0.044 Uiso calc R 1
C C2 0.7241(9) -0.0017(5) 0.4454(4) 0.0381(13) Uani d . 1
H H2a 0.6958 -0.0392 0.3921 0.046 Uiso calc R 1
C C3 0.7676(9) -0.0322(4) 0.5325(4) 0.0341(12) Uani d . 1
H H3a 0.7765 -0.0955 0.5520 0.041 Uiso calc R 1

loop_
_atom_site_aniso_label
_atom_site_aniso_U_11
_atom_site_aniso_U_22
_atom_site_aniso_U_33
_atom_site_aniso_U_12
_atom_site_aniso_U_13
_atom_site_aniso_U_23
Ni 0.0134(4) 0.0104(4) 0.0131(4) 0.0018(3) 0.0011(3) -0.0008(3)
Mo1 0.0128(2) 0.0117(2) 0.0138(2) 0.00080(13) 0.00198(14) -0.00316(14)
Mo2 0.0141(2) 0.0100(2) 0.0131(2) 0.00057(13) -0.00020(14) -0.00008(13)
Mo3 0.0149(2) 0.01111(19) 0.0122(2) 0.00333(13) 0.00245(14) -0.00013(13)
Na1 0.0191(9) 0.0184(9) 0.0247(10) 0.0000(7) 0.0056(7) 0.0038(7)
O1 0.0135(14) 0.0124(14) 0.0158(15) -0.0006(11) 0.0057(11) 0.0006(12)
O2 0.0152(14) 0.0105(14) 0.0162(15) -0.0024(11) 0.0038(12) 0.0006(12)
O3 0.0124(14) 0.0117(14) 0.0153(14) -0.0012(11) 0.0039(11) 0.0000(12)
O4 0.0122(14) 0.0172(15) 0.0189(15) 0.0003(12) 0.0034(12) -0.0015(12)
O5 0.0237(17) 0.0244(17) 0.0192(17) 0.0070(14) 0.0081(13) -0.0015(14)
O6 0.0186(15) 0.0163(15) 0.0198(16) -0.0014(12) 0.0023(12) -0.0051(13)
O7 0.0305(18) 0.0156(16) 0.0188(17) 0.0037(13) 0.0014(14) 0.0048(13)
O8 0.0287(18) 0.0154(16) 0.0199(17) 0.0036(13) -0.0006(14) 0.0044(13)
O9 0.0214(16) 0.0165(15) 0.0108(14) 0.0026(12) 0.0038(12) -0.0003(12)
O10 0.0216(17) 0.0247(17) 0.0220(17) 0.0016(14) 0.0073(13) -0.0097(14)
O11 0.0225(17) 0.0153(16) 0.0249(17) -0.0034(13) 0.0010(13) -0.0042(13)
O12 0.0192(15) 0.0099(14) 0.0179(16) -0.0011(12) 0.0007(12) 0.0007(12)
O13w 0.025(2) 0.057(3) 0.050(3) 0.0097(18) 0.0152(18) 0.033(2)
N1 0.043(3) 0.029(2) 0.018(2) -0.002(2) 0.0075(18) -0.0015(18)
N2 0.057(3) 0.038(3) 0.025(2) 0.007(2) 0.008(2) 0.015(2)
C1 0.053(4) 0.022(3) 0.038(3) 0.002(2) 0.017(3) 0.001(2)
C2 0.041(3) 0.045(3) 0.027(3) 0.002(3) 0.006(2) -0.012(3)
C3 0.051(3) 0.017(2) 0.034(3) 0.000(2) 0.007(3) 0.001(2)

loop_
_atom_type_symbol
_atom_type_description
_atom_type_scat_dispersion_real
_atom_type_scat_dispersion_imag
_atom_type_scat_source
Ni Ni 0.3393 1.1124 'International Tables Vol C Tables 4.2.6.8 and 6.1.1.4'
Mo Mo -1.6832 0.6857 'International Tables Vol C Tables 4.2.6.8 and 6.1.1.4'
Na Na 0.0362 0.0249 'International Tables Vol C Tables 4.2.6.8 and 6.1.1.4'
O O 0.0106 0.0060 'International Tables Vol C Tables 4.2.6.8 and 6.1.1.4'
N N 0.0061 0.0033 'International Tables Vol C Tables 4.2.6.8 and 6.1.1.4'
C C 0.0033 0.0016 'International Tables Vol C Tables 4.2.6.8 and 6.1.1.4'
H H 0.0000 0.0000 'International Tables Vol C Tables 4.2.6.8 and 6.1.1.4'

loop_
_geom_angle_atom_site_label_1
_geom_angle_atom_site_label_2
_geom_angle_atom_site_label_3
_geom_angle_site_symmetry_1
_geom_angle_site_symmetry_3
_geom_angle
_geom_angle_publ_flag
O3 Ni O3 3_566 . 180.0 n
O3 Ni O2 3_566 3_566 97.54(12) n
O3 Ni O2 . 3_566 82.46(12) n
O3 Ni O2 3_566 . 82.46(12) n
O3 Ni O2 . . 97.54(12) n
O2 Ni O2 3_566 . 180.0 n
O3 Ni O1 3_566 3_566 82.53(12) n
O3 Ni O1 . 3_566 97.47(12) n
O2 Ni O1 3_566 3_566 83.65(12) n
O2 Ni O1 . 3_566 96.35(12) n
O3 Ni O1 3_566 . 97.47(12) n
O3 Ni O1 . . 82.53(12) n
O2 Ni O1 3_566 . 96.35(12) n
O2 Ni O1 . . 83.65(12) n
O1 Ni O1 3_566 . 180.0 n
O10 Mo1 O6 . . 103.56(15) n
O10 Mo1 O12 . . 101.66(15) n
O6 Mo1 O12 . . 96.89(14) n
O10 Mo1 O9 . . 95.77(15) n
O6 Mo1 O9 . . 101.12(14) n
O12 Mo1 O9 . . 151.19(13) n
O10 Mo1 O2 . 3_566 91.59(14) n
O6 Mo1 O2 . 3_566 163.33(13) n
O12 Mo1 O2 . 3_566 72.89(12) n
O9 Mo1 O2 . 3_566 83.96(12) n
O10 Mo1 O1 . 3_566 162.28(14) n
O6 Mo1 O1 . 3_566 91.28(13) n
O12 Mo1 O1 . 3_566 85.83(12) n
O9 Mo1 O1 . 3_566 71.55(11) n
O2 Mo1 O1 3_566 3_566 75.14(11) n
O11 Mo2 O8 . . 104.54(16) n
O11 Mo2 O4 . . 96.16(14) n
O8 Mo2 O4 . . 102.06(15) n
O11 Mo2 O9 . . 100.51(14) n
O8 Mo2 O9 . . 96.64(15) n
O4 Mo2 O9 . . 150.90(13) n
O11 Mo2 O3 . 3_566 161.51(14) n
O8 Mo2 O3 . 3_566 92.01(14) n
O4 Mo2 O3 . 3_566 71.96(11) n
O9 Mo2 O3 . 3_566 85.40(12) n
O11 Mo2 O1 . 3_566 91.41(14) n
O8 Mo2 O1 . 3_566 161.63(14) n
O4 Mo2 O1 . 3_566 84.87(12) n
O9 Mo2 O1 . 3_566 71.11(11) n
O3 Mo2 O1 3_566 3_566 73.80(11) n
O7 Mo3 O5 . . 105.01(16) n
O7 Mo3 O12 . 3_566 98.91(15) n
O5 Mo3 O12 . 3_566 100.35(15) n
O7 Mo3 O4 . . 99.72(15) n
O5 Mo3 O4 . . 96.79(15) n
O12 Mo3 O4 3_566 . 150.40(13) n
O7 Mo3 O3 . 3_566 93.53(14) n
O5 Mo3 O3 . 3_566 159.77(14) n
O12 Mo3 O3 3_566 3_566 84.38(12) n
O4 Mo3 O3 . 3_566 71.71(11) n
O7 Mo3 O2 . . 163.97(14) n
O5 Mo3 O2 . . 89.54(14) n
O12 Mo3 O2 3_566 . 71.38(11) n
O4 Mo3 O2 . . 84.88(12) n
O3 Mo3 O2 3_566 . 73.21(11) n
O10 Na1 O6 2_546 2_646 169.29(15) n
O10 Na1 O11 2_546 2_646 90.04(13) n
O6 Na1 O11 2_646 2_646 89.32(13) n
O10 Na1 O7 2_546 . 92.23(13) n
O6 Na1 O7 2_646 . 98.48(13) n
O11 Na1 O7 2_646 . 93.80(13) n
O10 Na1 O8 2_546 . 99.20(13) n
O6 Na1 O8 2_646 . 81.61(12) n
O11 Na1 O8 2_646 . 170.76(14) n
O7 Na1 O8 . . 85.84(12) n
O10 Na1 O5 2_546 4_566 85.97(13) n
O6 Na1 O5 2_646 4_566 83.32(12) n
O11 Na1 O5 2_646 4_566 85.24(13) n
O7 Na1 O5 . 4_566 177.96(14) n
O8 Na1 O5 . 4_566 95.40(13) n
Ni O1 Mo1 . 3_566 100.28(12) n
Ni O1 Mo2 . 3_566 100.86(12) n
Mo1 O1 Mo2 3_566 3_566 96.08(11) n
Ni O1 H1 . . 122.6 n
Mo1 O1 H1 3_566 . 114.9 n
Mo2 O1 H1 3_566 . 117.7 n
Ni O2 Mo1 . 3_566 100.90(12) n
Ni O2 Mo3 . . 100.86(12) n
Mo1 O2 Mo3 3_566 . 94.15(11) n
Ni O2 H2 . . 111.0 n
Mo1 O2 H2 3_566 . 125.5 n
Mo3 O2 H2 . . 120.3 n
Ni O3 Mo3 . 3_566 103.46(12) n
Ni O3 Mo2 . 3_566 102.77(12) n
Mo3 O3 Mo2 3_566 3_566 96.23(11) n
Ni O3 H3 . . 109.5 n
Mo3 O3 H3 3_566 . 119.0 n
Mo2 O3 H3 3_566 . 123.1 n
Mo2 O4 Mo3 . . 115.88(15) n
Mo3 O5 Na1 . 4_565 135.45(18) n
Mo1 O6 Na1 . 2_656 135.16(17) n
Mo3 O7 Na1 . . 137.64(18) n
Mo2 O8 Na1 . . 136.51(18) n
Mo1 O9 Mo2 . . 117.83(15) n
Mo1 O10 Na1 . 2_556 138.20(19) n
Mo2 O11 Na1 . 2_656 135.40(18) n
Mo1 O12 Mo3 . 3_566 117.82(15) n
H1w O13w H2w . . 109.5 n
C1 N1 C3 . . 109.0(5) n
C1 N1 H1n . . 125.5 n
C3 N1 H1n . . 125.5 n
C1 N2 C2 . . 108.7(5) n
C1 N2 H2n . . 125.7 n
C2 N2 H2n . . 125.7 n
N1 C1 N2 . . 108.4(5) n
N1 C1 H1a . . 125.8 n
N2 C1 H1a . . 125.8 n
C3 C2 N2 . . 106.7(5) n
C3 C2 H2a . . 126.7 n
N2 C2 H2a . . 126.7 n
C2 C3 N1 . . 107.3(5) n
C2 C3 H3a . . 126.4 n
N1 C3 H3a . . 126.4 n

loop_
_geom_bond_atom_site_label_1
_geom_bond_atom_site_label_2
_geom_bond_site_symmetry_2
_geom_bond_distance
_geom_bond_publ_flag
Ni O3 . 2.024(3) y
Ni O2 . 2.037(3) y
Ni O1 . 2.043(3) y
Ni O3 3_566 2.024(3) n
Ni O2 3_566 2.037(3) n
Ni O1 3_566 2.043(3) n
Mo1 O10 . 1.705(3) y
Mo1 O6 . 1.727(3) y
Mo1 O12 . 1.915(3) y
Mo1 O9 . 1.947(3) y
Mo1 O2 3_566 2.225(3) y
Mo1 O1 3_566 2.238(3) y
Mo2 O11 . 1.713(3) y
Mo2 O8 . 1.719(3) y
Mo2 O4 . 1.936(3) y
Mo2 O9 . 1.953(3) y
Mo2 O3 3_566 2.215(3) y
Mo2 O1 3_566 2.253(3) y
Mo3 O7 . 1.711(3) y
Mo3 O5 . 1.722(3) y
Mo3 O12 3_566 1.934(3) y
Mo3 O4 . 1.953(3) y
Mo3 O3 3_566 2.213(3) y
Mo3 O2 . 2.276(3) y
Na1 O10 2_546 2.302(4) y
Na1 O6 2_646 2.363(4) y
Na1 O11 2_646 2.386(4) y
Na1 O7 . 2.402(4) y
Na1 O8 . 2.417(4) y
Na1 O5 4_566 2.471(4) y
O1 H1 . 0.7976 n
O2 H2 . 0.8645 n
O3 H3 . 0.9106 n
O13w H1w . 0.8474 n
O13w H2w . 0.8624 n
N1 C1 . 1.300(7) n
N1 C3 . 1.363(7) n
N1 H1n . 0.8600 n
N2 C1 . 1.315(8) n
N2 C2 . 1.367(8) n
N2 H2n . 0.8600 n
C1 H1a . 0.9300 n
C2 C3 . 1.324(8) n
C2 H2a . 0.9300 n
C3 H3a . 0.9300 n

loop_
_geom_hbond_atom_site_label_D
_geom_hbond_atom_site_label_H
_geom_hbond_atom_site_label_A
_geom_hbond_site_symmetry_A
_geom_hbond_distance_DH
_geom_hbond_distance_HA
_geom_hbond_distance_DA
_geom_hbond_angle_DHA
O3 H3 O13w . 0.91 1.77 2.659(5) 166
O13w H2w O4 3_666 0.86 2.09 2.725(5) 130
O13w H1w O6 4_575 0.85 2.14 2.932(5) 156
O13w H1w O10 4_575 0.85 2.39 2.938(5) 123
N1 H1n O9 2_646 0.86 1.87 2.712(5) 165
N2 H2n O6 3_666 0.86 2.14 2.965(6) 161

loop_
_geom_torsion_atom_site_label_1
_geom_torsion_atom_site_label_2
_geom_torsion_atom_site_label_3
_geom_torsion_atom_site_label_4
_geom_torsion_site_symmetry_1
_geom_torsion_site_symmetry_4
_geom_torsion
_geom_torsion_publ_flag
O3 Ni O1 Mo1 3_566 3_566 -80.20(12) n
O3 Ni O1 Mo1 . 3_566 99.80(12) n
O2 Ni O1 Mo1 3_566 3_566 -178.69(12) n
O2 Ni O1 Mo1 . 3_566 1.31(12) n
O3 Ni O1 Mo2 3_566 3_566 -178.50(11) n
O3 Ni O1 Mo2 . 3_566 1.50(11) n
O2 Ni O1 Mo2 3_566 3_566 83.00(12) n
O2 Ni O1 Mo2 . 3_566 -97.00(12) n
O3 Ni O2 Mo1 3_566 3_566 97.12(13) n
O3 Ni O2 Mo1 . 3_566 -82.88(13) n
O1 Ni O2 Mo1 3_566 3_566 178.68(12) n
O1 Ni O2 Mo1 . 3_566 -1.32(12) n
O3 Ni O2 Mo3 3_566 . 0.69(11) n
O3 Ni O2 Mo3 . . -179.31(11) n
O1 Ni O2 Mo3 3_566 . 82.26(12) n
O1 Ni O2 Mo3 . . -97.74(12) n
O7 Mo3 O2 Ni . . 34.5(5) n
O5 Mo3 O2 Ni . . -169.93(15) n
O12 Mo3 O2 Ni 3_566 . 88.99(14) n
O4 Mo3 O2 Ni . . -73.07(13) n
O3 Mo3 O2 Ni 3_566 . -0.65(11) n
O7 Mo3 O2 Mo1 . 3_566 -67.4(5) n
O5 Mo3 O2 Mo1 . 3_566 88.13(14) n
O12 Mo3 O2 Mo1 3_566 3_566 -12.95(11) n
O4 Mo3 O2 Mo1 . 3_566 -175.01(12) n
O3 Mo3 O2 Mo1 3_566 3_566 -102.59(12) n
O2 Ni O3 Mo3 3_566 3_566 0.72(12) n
O2 Ni O3 Mo3 . 3_566 -179.28(12) n
O1 Ni O3 Mo3 3_566 3_566 -81.82(13) n
O1 Ni O3 Mo3 . 3_566 98.18(13) n
O2 Ni O3 Mo2 3_566 3_566 -98.99(13) n
O2 Ni O3 Mo2 . 3_566 81.01(13) n
O1 Ni O3 Mo2 3_566 3_566 178.47(11) n
O1 Ni O3 Mo2 . 3_566 -1.53(11) n
O11 Mo2 O4 Mo3 . . 176.75(17) n
O8 Mo2 O4 Mo3 . . 70.41(19) n
O9 Mo2 O4 Mo3 . . -58.4(3) n
O3 Mo2 O4 Mo3 3_566 . -17.77(14) n
O1 Mo2 O4 Mo3 3_566 . -92.38(16) n
O7 Mo3 O4 Mo2 . . -72.72(19) n
O5 Mo3 O4 Mo2 . . -179.28(17) n
O12 Mo3 O4 Mo2 3_566 . 55.6(3) n
O3 Mo3 O4 Mo2 3_566 . 17.81(14) n
O2 Mo3 O4 Mo2 . . 91.80(16) n
O7 Mo3 O5 Na1 . 4_565 139.4(2) n
O12 Mo3 O5 Na1 3_566 4_565 37.1(3) n
O4 Mo3 O5 Na1 . 4_565 -118.6(2) n
O3 Mo3 O5 Na1 3_566 4_565 -64.8(5) n
O2 Mo3 O5 Na1 . 4_565 -33.8(2) n
O10 Mo1 O6 Na1 . 2_656 130.7(2) n
O12 Mo1 O6 Na1 . 2_656 -125.5(2) n
O9 Mo1 O6 Na1 . 2_656 31.9(3) n
O2 Mo1 O6 Na1 3_566 2_656 -74.5(5) n
O1 Mo1 O6 Na1 3_566 2_656 -39.5(2) n
O5 Mo3 O7 Na1 . . 138.6(3) n
O12 Mo3 O7 Na1 3_566 . -118.1(3) n
O4 Mo3 O7 Na1 . . 38.8(3) n
O3 Mo3 O7 Na1 3_566 . -33.3(3) n
O2 Mo3 O7 Na1 . . -66.8(6) n
O10 Na1 O7 Mo3 2_546 . 89.8(3) n
O6 Na1 O7 Mo3 2_646 . -90.2(3) n
O11 Na1 O7 Mo3 2_646 . 179.9(3) n
O8 Na1 O7 Mo3 . . -9.3(3) n
O11 Mo2 O8 Na1 . . -131.5(3) n
O4 Mo2 O8 Na1 . . -31.8(3) n
O9 Mo2 O8 Na1 . . 125.8(3) n
O3 Mo2 O8 Na1 3_566 . 40.2(3) n
O1 Mo2 O8 Na1 3_566 . 78.9(5) n
O10 Na1 O8 Mo2 2_546 . -87.1(3) n
O6 Na1 O8 Mo2 2_646 . 103.7(3) n
O7 Na1 O8 Mo2 . . 4.5(3) n
O5 Na1 O8 Mo2 4_566 . -173.9(3) n
O10 Mo1 O9 Mo2 . . -176.37(18) n
O6 Mo1 O9 Mo2 . . -71.29(19) n
O12 Mo1 O9 Mo2 . . 56.4(3) n
O2 Mo1 O9 Mo2 3_566 . 92.64(17) n
O1 Mo1 O9 Mo2 3_566 . 16.32(14) n
O11 Mo2 O9 Mo1 . . 71.6(2) n
O8 Mo2 O9 Mo1 . . 177.81(18) n
O4 Mo2 O9 Mo1 . . -52.3(3) n
O3 Mo2 O9 Mo1 3_566 . -90.69(17) n
O1 Mo2 O9 Mo1 3_566 . -16.25(14) n
O6 Mo1 O10 Na1 . 2_556 141.2(3) n
O12 Mo1 O10 Na1 . 2_556 41.1(3) n
O9 Mo1 O10 Na1 . 2_556 -115.9(3) n
O2 Mo1 O10 Na1 3_566 2_556 -31.8(3) n
O1 Mo1 O10 Na1 3_566 2_556 -72.7(6) n
O8 Mo2 O11 Na1 . 2_656 -132.8(3) n
O4 Mo2 O11 Na1 . 2_656 123.0(3) n
O9 Mo2 O11 Na1 . 2_656 -33.1(3) n
O3 Mo2 O11 Na1 3_566 2_656 74.2(5) n
O1 Mo2 O11 Na1 3_566 2_656 38.0(3) n
O10 Mo1 O12 Mo3 . 3_566 -70.7(2) n
O6 Mo1 O12 Mo3 . 3_566 -176.16(17) n
O9 Mo1 O12 Mo3 . 3_566 55.3(3) n
O2 Mo1 O12 Mo3 3_566 3_566 17.33(15) n
O1 Mo1 O12 Mo3 3_566 3_566 93.05(17) n
C3 N1 C1 N2 . . -0.2(7) n
C2 N2 C1 N1 . . 0.5(7) n
C1 N2 C2 C3 . . -0.6(7) n
N2 C2 C3 N1 . . 0.5(7) n
C1 N1 C3 C2 . . -0.2(7) n
